data_2210752
loop_
_publ_author_name
'Zheng, Lei'
'Zhang, Jia'
'Yu, Ming-Ming'
'Ni, Zhong-Hai'
'Kou, Hui-Zhong'

_publ_section_title
;
 Bis(2-guanidinobenzimidazole-\k^2^<i>N</i>,<i>N</i>')copper(II)
 bis(dicyanamide)
;
_journal_coeditor_code OB3018
_journal_issue 10
_journal_name_full 'Acta Crystallographica Section E'
_journal_page_first m2470
_journal_page_last m2472
_journal_paper_doi 10.1107/S1600536806035112
_journal_volume 62
_journal_year 2006
_chemical_formula_iupac '[Cu (C8 H9 N5)2] (C2 N3)2'
_chemical_formula_moiety 'C16 H18 Cu N10 2+, 2C2 N3 -'
_chemical_formula_sum 'C20 H18 Cu N16'
_chemical_formula_weight 546.05
_chemical_name_systematic
;
Bis(2-guanidinobenzimidazole)copper(II) dicyanamide
;
_space_group_IT_number 15
_symmetry_cell_setting monoclinic
_symmetry_space_group_name_Hall '-C 2yc'
_symmetry_space_group_name_H-M 'C 1 2/c 1'
_atom_sites_solution_hydrogens geom
_atom_sites_solution_primary direct
_atom_sites_solution_secondary difmap
_audit_creation_method SHELXL-97
_cell_angle_alpha 90.00
_cell_angle_beta 108.174(10)
_cell_angle_gamma 90.00
_cell_formula_units_Z 4
_cell_length_a 15.587(2)
_cell_length_b 11.1008(13)
_cell_length_c 13.7083(18)
_cell_measurement_reflns_used 25
_cell_measurement_temperature 298(2)
_cell_measurement_theta_max 12.49
_cell_measurement_theta_min 4.83
_cell_volume 2253.6(5)
_computing_cell_refinement 'SAINT (Bruker, 1998)'
_computing_data_collection 'SMART (Bruker, 1998)'
_computing_data_reduction SAINT
_computing_molecular_graphics 'XP in SHELXTL (Sheldrick, 1998)'
_computing_publication_material SHELXTL
_computing_structure_refinement 'SHELXL97 (Sheldrick, 1997)'
_computing_structure_solution 'SHELXS97 (Sheldrick, 1997)'
_diffrn_ambient_temperature 298(2)
_diffrn_measured_fraction_theta_full 1.000
_diffrn_measured_fraction_theta_max 1.000
_diffrn_measurement_device_type 'Bruker P4'
_diffrn_measurement_method \w
_diffrn_radiation_monochromator graphite
_diffrn_radiation_source 'fine-focus sealed tube'
_diffrn_radiation_type MoK\a
_diffrn_radiation_wavelength 0.71073
_diffrn_reflns_av_R_equivalents 0.0160
_diffrn_reflns_av_sigmaI/netI 0.0306
_diffrn_reflns_limit_h_max 18
_diffrn_reflns_limit_h_min -1
_diffrn_reflns_limit_k_max 13
_diffrn_reflns_limit_k_min -1
_diffrn_reflns_limit_l_max 15
_diffrn_reflns_limit_l_min -16
_diffrn_reflns_number 2486
_diffrn_reflns_theta_full 25.00
_diffrn_reflns_theta_max 25.00
_diffrn_reflns_theta_min 2.29
_diffrn_standards_decay_% 0
_diffrn_standards_interval_count 97
_diffrn_standards_number 3
_exptl_absorpt_coefficient_mu 1.018
_exptl_absorpt_correction_T_max 0.744
_exptl_absorpt_correction_T_min 0.737
_exptl_absorpt_correction_type psi-scan
_exptl_absorpt_process_details '(North <i>et al.</i>,  1968)'
_exptl_crystal_colour 'dark blue'
_exptl_crystal_density_diffrn 1.609
_exptl_crystal_density_method 'not measured'
_exptl_crystal_description block
_exptl_crystal_F_000 1116.0
_exptl_crystal_size_max 0.3
_exptl_crystal_size_mid 0.3
_exptl_crystal_size_min 0.3
_refine_diff_density_max 0.611
_refine_diff_density_min -0.214
_refine_ls_extinction_method none
_refine_ls_goodness_of_fit_ref 1.062
_refine_ls_hydrogen_treatment constr
_refine_ls_matrix_type full
_refine_ls_number_parameters 169
_refine_ls_number_reflns 1992
_refine_ls_number_restraints 0
_refine_ls_restrained_S_all 1.062
_refine_ls_R_factor_all 0.0405
_refine_ls_R_factor_gt 0.0369
_refine_ls_shift/su_max 0.000
_refine_ls_shift/su_mean 0.000
_refine_ls_structure_factor_coef Fsqd
_refine_ls_weighting_details 'calc w=1/[\s^2^(Fo^2^)+(0.0547P)^2^+2.3317P] where P=(Fo^2^+2Fc^2^)/3'
_refine_ls_weighting_scheme calc
_refine_ls_wR_factor_gt 0.1000
_refine_ls_wR_factor_ref 0.1039
_reflns_number_gt 1784
_reflns_number_total 1992
_reflns_threshold_expression I>2\s(I)
_cod_data_source_file ob3018.cif
_cod_data_source_block I
_cod_depositor_comments
;
The following automatic conversions were performed:
'_symmetry_cell_setting' value 'Monoclinic' changed to 'monoclinic'
according to '/home/saulius/struct/CIF-dictionaries/cif_core.dic'
dictionary named 'cif_core.dic' version 2.4.1 from 2010-06-29.

Automatic conversion script
Id: cif_fix_enum 1527 2010-12-29 10:47:43Z saulius 

The following automatic conversions were performed:

'_symmetry_cell_setting' value 'Monoclinic' changed to 'monoclinic'
according to /home/saulius/struct/CIF-dictionaries/cif_core.dic
dictionary named 'cif_core.dic' version 2.4.1 from 2010-06-29.

Automatic conversion script
Id: cif_fix_values 1715 2011-07-08 13:25:40Z adriana 
;
_cod_original_sg_symbol_H-M 'C 2/c'
_cod_database_code 2210752
_cod_database_fobs_code 2210752

loop_
_symmetry_equiv_pos_as_xyz
'x, y, z'
'-x, y, -z+1/2'
'x+1/2, y+1/2, z'
'-x+1/2, y+1/2, -z+1/2'
'-x, -y, -z'
'x, -y, z-1/2'
'-x+1/2, -y+1/2, -z'
'x+1/2, -y+1/2, z-1/2'

loop_
_atom_site_type_symbol
_atom_site_label
_atom_site_fract_x
_atom_site_fract_y
_atom_site_fract_z
_atom_site_U_iso_or_equiv
_atom_site_adp_type
_atom_site_calc_flag
_atom_site_refinement_flags
_atom_site_occupancy
Cu Cu1 0.5000 0.20802(4) 0.2500 0.04040(18) Uani d S 1
C C1 0.51995(18) 0.5891(3) 0.1767(2) 0.0541(7) Uani d . 1
C C2 0.42475(19) -0.1331(3) 0.2098(2) 0.0531(7) Uani d . 1
C C3 0.37280(17) 0.2745(2) 0.36187(19) 0.0392(5) Uani d . 1
C C4 0.30326(16) 0.1935(2) 0.18999(18) 0.0345(5) Uani d . 1
C C5 0.34490(16) 0.1171(2) 0.06690(17) 0.0358(5) Uani d . 1
C C6 0.39086(18) 0.0738(2) 0.0020(2) 0.0436(6) Uani d . 1
H H6A 0.4535 0.0775 0.0203 0.052 Uiso calc R 1
C C7 0.34002(19) 0.0248(2) -0.0907(2) 0.0491(6) Uani d . 1
H H7A 0.3692 -0.0046 -0.1355 0.059 Uiso calc R 1
C C8 0.2461(2) 0.0185(2) -0.1188(2) 0.0496(6) Uani d . 1
H H8A 0.2141 -0.0147 -0.1819 0.060 Uiso calc R 1
C C9 0.19961(18) 0.0605(2) -0.0547(2) 0.0445(6) Uani d . 1
H H9A 0.1370 0.0564 -0.0731 0.053 Uiso calc R 1
C C10 0.25088(16) 0.1089(2) 0.03791(18) 0.0364(5) Uani d . 1
N N1 0.37645(13) 0.17144(18) 0.16396(15) 0.0349(4) Uani d . 1
N N2 0.45477(14) 0.2552(2) 0.36210(16) 0.0438(5) Uani d . 1
H H2A 0.4955 0.2646 0.4206 0.053 Uiso calc R 1
N N3 0.35067(17) 0.3213(3) 0.44065(19) 0.0586(7) Uani d . 1
H H3A 0.3923 0.3408 0.4962 0.070 Uiso calc R 1
H H3B 0.2948 0.3319 0.4357 0.070 Uiso calc R 1
N N4 0.30026(14) 0.2469(2) 0.27898(15) 0.0400(5) Uani d . 1
H H4A 0.2478 0.2648 0.2829 0.048 Uiso calc R 1
N N5 0.22665(13) 0.15856(19) 0.11875(15) 0.0382(5) Uani d . 1
H H5A 0.1728 0.1656 0.1224 0.046 Uiso calc R 1
N N6 0.35543(17) -0.1758(3) 0.1732(2) 0.0668(7) Uani d . 1
N N7 0.5000 -0.0733(4) 0.2500 0.0709(11) Uani d S 1
N N8 0.53806(18) 0.6288(3) 0.1081(2) 0.0652(7) Uani d . 1
N N9 0.5000 0.5313(4) 0.2500 0.0694(10) Uani d S 1

loop_
_atom_site_aniso_label
_atom_site_aniso_U_11
_atom_site_aniso_U_22
_atom_site_aniso_U_33
_atom_site_aniso_U_12
_atom_site_aniso_U_13
_atom_site_aniso_U_23
Cu1 0.0255(2) 0.0576(3) 0.0378(3) 0.000 0.00951(18) 0.000
C1 0.0331(14) 0.0730(19) 0.0523(16) -0.0002(13) 0.0080(12) -0.0113(15)
C2 0.0379(15) 0.0665(18) 0.0575(16) 0.0039(13) 0.0184(13) 0.0092(14)
C3 0.0389(13) 0.0415(13) 0.0375(12) 0.0044(10) 0.0126(10) 0.0013(10)
C4 0.0305(12) 0.0375(12) 0.0355(12) 0.0019(9) 0.0104(10) 0.0049(9)
C5 0.0327(12) 0.0350(11) 0.0379(12) 0.0009(9) 0.0087(10) 0.0023(9)
C6 0.0390(13) 0.0446(13) 0.0499(14) 0.0035(11) 0.0177(11) -0.0031(11)
C7 0.0568(16) 0.0459(14) 0.0472(14) 0.0038(12) 0.0201(13) -0.0063(11)
C8 0.0569(16) 0.0442(14) 0.0436(14) -0.0026(12) 0.0094(12) -0.0059(11)
C9 0.0390(13) 0.0431(14) 0.0475(14) -0.0043(11) 0.0079(11) 0.0020(11)
C10 0.0347(12) 0.0349(12) 0.0393(12) 0.0000(9) 0.0110(10) 0.0040(9)
N1 0.0271(9) 0.0410(10) 0.0366(10) 0.0024(8) 0.0099(8) 0.0003(8)
N2 0.0320(11) 0.0582(13) 0.0398(11) 0.0017(10) 0.0092(9) -0.0039(10)
N3 0.0450(13) 0.0855(18) 0.0458(13) 0.0092(13) 0.0148(11) -0.0185(12)
N4 0.0304(10) 0.0518(12) 0.0402(11) 0.0068(9) 0.0145(9) 0.0015(10)
N5 0.0263(10) 0.0493(12) 0.0395(10) 0.0005(9) 0.0109(8) 0.0041(9)
N6 0.0398(14) 0.093(2) 0.0670(17) -0.0101(14) 0.0162(13) 0.0105(15)
N7 0.0366(19) 0.066(2) 0.102(3) 0.000 0.0100(19) 0.000
N8 0.0448(14) 0.098(2) 0.0557(15) -0.0044(14) 0.0196(12) -0.0031(14)
N9 0.072(3) 0.077(3) 0.063(2) 0.000 0.025(2) 0.000

loop_
_atom_type_symbol
_atom_type_description
_atom_type_scat_dispersion_real
_atom_type_scat_dispersion_imag
_atom_type_scat_source
C C 0.0033 0.0016 'International Tables Vol C Tables 4.2.6.8 and 6.1.1.4'
H H 0.0000 0.0000 'International Tables Vol C Tables 4.2.6.8 and 6.1.1.4'
N N 0.0061 0.0033 'International Tables Vol C Tables 4.2.6.8 and 6.1.1.4'
O O 0.0106 0.0060 'International Tables Vol C Tables 4.2.6.8 and 6.1.1.4'
Cu Cu 0.3201 1.2651 'International Tables Vol C Tables 4.2.6.8 and 6.1.1.4'

loop_
_geom_angle_atom_site_label_1
_geom_angle_atom_site_label_2
_geom_angle_atom_site_label_3
_geom_angle_site_symmetry_1
_geom_angle_site_symmetry_3
_geom_angle
_geom_angle_publ_flag
N2 Cu1 N2 2_655 . 148.87(15) yes
N2 Cu1 N1 2_655 . 96.32(9) ?
N2 Cu1 N1 . . 90.06(9) yes
N2 Cu1 N1 2_655 2_655 90.06(9) ?
N2 Cu1 N1 . 2_655 96.32(9) yes
N1 Cu1 N1 . 2_655 156.10(12) yes
N8 C1 N9 . . 173.2(4) ?
N6 C2 N7 . . 174.1(4) ?
N2 C3 N3 . . 124.4(2) ?
N2 C3 N4 . . 121.7(2) ?
N3 C3 N4 . . 113.8(2) ?
N1 C4 N5 . . 113.4(2) ?
N1 C4 N4 . . 126.4(2) ?
N5 C4 N4 . . 120.2(2) ?
C6 C5 C10 . . 120.0(2) ?
C6 C5 N1 . . 131.1(2) ?
C10 C5 N1 . . 108.9(2) ?
C7 C6 C5 . . 117.5(2) ?
C7 C6 H6A . . 121.2 ?
C5 C6 H6A . . 121.2 ?
C6 C7 C8 . . 121.7(3) ?
C6 C7 H7A . . 119.2 ?
C8 C7 H7A . . 119.2 ?
C9 C8 C7 . . 121.4(2) ?
C9 C8 H8A . . 119.3 ?
C7 C8 H8A . . 119.3 ?
C10 C9 C8 . . 116.6(2) ?
C10 C9 H9A . . 121.7 ?
C8 C9 H9A . . 121.7 ?
C9 C10 N5 . . 131.6(2) ?
C9 C10 C5 . . 122.8(2) ?
N5 C10 C5 . . 105.6(2) ?
C4 N1 C5 . . 105.02(19) ?
C4 N1 Cu1 . . 124.63(16) ?
C5 N1 Cu1 . . 130.34(16) ?
C3 N2 Cu1 . . 129.87(18) ?
C3 N2 H2A . . 115.1 ?
Cu1 N2 H2A . . 115.1 ?
C3 N3 H3A . . 120.0 ?
C3 N3 H3B . . 120.0 ?
H3A N3 H3B . . 120.0 ?
C3 N4 C4 . . 126.1(2) ?
C3 N4 H4A . . 117.0 ?
C4 N4 H4A . . 117.0 ?
C4 N5 C10 . . 107.03(19) ?
C4 N5 H5A . . 126.5 ?
C10 N5 H5A . . 126.5 ?
C2 N7 C2 2_655 . 119.1(4) yes
C1 N9 C1 . 2_655 121.3(4) yes

loop_
_geom_bond_atom_site_label_1
_geom_bond_atom_site_label_2
_geom_bond_site_symmetry_2
_geom_bond_distance
_geom_bond_publ_flag
Cu1 N2 2_655 1.952(2) ?
Cu1 N2 . 1.952(2) yes
Cu1 N1 . 1.9615(19) yes
Cu1 N1 2_655 1.9615(19) ?
Cu1 N7 . 3.123(4) yes
C1 N8 . 1.150(4) yes
C1 N9 . 1.309(4) yes
C2 N6 . 1.143(4) yes
C2 N7 . 1.310(4) yes
C3 N2 . 1.295(3) ?
C3 N3 . 1.337(3) ?
C3 N4 . 1.364(3) ?
C4 N1 . 1.320(3) ?
C4 N5 . 1.343(3) ?
C4 N4 . 1.370(3) ?
C5 C6 . 1.391(3) ?
C5 C10 . 1.397(3) ?
C5 N1 . 1.403(3) ?
C6 C7 . 1.382(4) ?
C6 H6A . 0.9300 ?
C7 C8 . 1.394(4) ?
C7 H7A . 0.9300 ?
C8 C9 . 1.383(4) ?
C8 H8A . 0.9300 ?
C9 C10 . 1.381(3) ?
C9 H9A . 0.9300 ?
C10 N5 . 1.391(3) ?
N2 H2A . 0.8600 ?
N3 H3A . 0.8600 ?
N3 H3B . 0.8600 ?
N4 H4A . 0.8600 ?
N5 H5A . 0.8600 ?
N7 C2 2_655 1.310(4) ?
N9 C1 2_655 1.309(4) ?

loop_
_geom_hbond_atom_site_label_D
_geom_hbond_atom_site_label_H
_geom_hbond_atom_site_label_A
_geom_hbond_site_symmetry_A
_geom_hbond_distance_DH
_geom_hbond_distance_HA
_geom_hbond_distance_DA
_geom_hbond_angle_DHA
_geom_hbond_publ_flag
N5 H5A N8 3_445 0.86 2.088 2.916(3) 161.5(4) y
N4 H4A N6 4_555 0.86 1.996 2.836(4) 165.2(4) y
N3 H3A N8 6_566 0.86 2.336 3.151(3) 158.2(4) y
N3 H3B N6 4_555 0.86 2.354 3.103(4) 145.8(4) y
